data_4131182
loop_
_publ_author_name
'Courtemanche, Marc-Andr\'e'
'Transue, Wesley J.'
'Cummins, Christopher C.'

_publ_section_title
;
 Phosphinidene Reactivity of a Transient Vanadium P\\tb N Complex.
;
_journal_issue 50
_journal_name_full 'Journal of the American Chemical Society'
_journal_page_first 16220
_journal_page_last 16223
_journal_paper_doi 10.1021/jacs.6b10545
_journal_volume 138
_journal_year 2016
_chemical_formula_sum 'C76 H118 N8 O P2 V2'
_chemical_formula_weight 1323.60
_space_group_crystal_system trigonal
_space_group_IT_number 148
_space_group_name_Hall '-R 3'
_space_group_name_H-M_alt 'R -3 :H'
_atom_sites_solution_hydrogens geom
_atom_sites_solution_primary direct
_atom_sites_solution_secondary difmap
_audit_creation_method SHELXL-2014/7
_cell_angle_alpha 90
_cell_angle_beta 90
_cell_angle_gamma 120
_cell_formula_units_Z 9
_cell_length_a 29.3330(12)
_cell_length_b 29.3330(12)
_cell_length_c 23.1240(10)
_cell_measurement_reflns_used 9617
_cell_measurement_temperature 100(2)
_cell_measurement_theta_max 25.03
_cell_measurement_theta_min 2.30
_cell_volume 17230.8(12)
_computing_cell_refinement 'SAINT 7.46A (Bruker-AXS, 2011)'
_computing_data_collection 'APEX2 v2011.4.0 (Bruker-AXS, 2011)'
_computing_data_reduction 'SAINT 7.46A (Bruker-AXS, 2011)'
_computing_molecular_graphics 'Bruker SHELXTL'
_computing_publication_material 'Bruker SHELXTL'
_computing_structure_refinement 'SHELXL-2014/7 (Sheldrick, 2014)'
_computing_structure_solution 'SHELXS-97 (Sheldrick, 2008)'
_diffrn_ambient_temperature 100(2)
_diffrn_detector_area_resol_mean 8.3
_diffrn_measured_fraction_theta_full 1.000
_diffrn_measured_fraction_theta_max 1.000
_diffrn_measurement_device_type 'Bruker Smart APEX2 CCD'
_diffrn_measurement_method '\f and \w scans'
_diffrn_radiation_type MoK\a
_diffrn_radiation_wavelength 0.71073
_diffrn_reflns_av_R_equivalents 0.0463
_diffrn_reflns_av_unetI/netI 0.0147
_diffrn_reflns_Laue_measured_fraction_full 1.000
_diffrn_reflns_Laue_measured_fraction_max 1.000
_diffrn_reflns_limit_h_max 34
_diffrn_reflns_limit_h_min -34
_diffrn_reflns_limit_k_max 34
_diffrn_reflns_limit_k_min -34
_diffrn_reflns_limit_l_max 27
_diffrn_reflns_limit_l_min -27
_diffrn_reflns_number 179237
_diffrn_reflns_point_group_measured_fraction_full 1.000
_diffrn_reflns_point_group_measured_fraction_max 1.000
_diffrn_reflns_theta_full 25.066
_diffrn_reflns_theta_max 25.066
_diffrn_reflns_theta_min 1.191
_diffrn_source 'I\mS micro-focus sealed tube, multilayer optics'
_exptl_absorpt_coefficient_mu 0.332
_exptl_absorpt_correction_type multi-scan
_exptl_absorpt_process_details 'SADABS (Sheldrick, 2009)'
_exptl_crystal_colour red
_exptl_crystal_density_diffrn 1.148
_exptl_crystal_density_method 'not measured'
_exptl_crystal_description block
_exptl_crystal_F_000 6426
_exptl_crystal_size_max 0.199
_exptl_crystal_size_mid 0.190
_exptl_crystal_size_min 0.104
_exptl_transmission_factor_max 0.7452
_exptl_transmission_factor_min 0.6993
_refine_diff_density_max 0.630
_refine_diff_density_min -0.541
_refine_diff_density_rms 0.055
_refine_ls_extinction_method none
_refine_ls_goodness_of_fit_ref 1.020
_refine_ls_hydrogen_treatment constr
_refine_ls_matrix_type full
_refine_ls_number_parameters 457
_refine_ls_number_reflns 6811
_refine_ls_number_restraints 45
_refine_ls_restrained_S_all 1.020
_refine_ls_R_factor_all 0.0644
_refine_ls_R_factor_gt 0.0555
_refine_ls_shift/su_max 0.001
_refine_ls_shift/su_mean 0.000
_refine_ls_structure_factor_coef Fsqd
_refine_ls_weighting_details 'w=1/[\s^2^(Fo^2^)+(0.0688P)^2^+61.9736P] where P=(Fo^2^+2Fc^2^)/3'
_refine_ls_weighting_scheme calc
_refine_ls_wR_factor_gt 0.1411
_refine_ls_wR_factor_ref 0.1493
_reflns_Friedel_coverage 0.000
_reflns_number_gt 5872
_reflns_number_total 6811
_reflns_threshold_expression 'I > 2\s(I)'
_cod_data_source_file ja6b10545_si_003.cif
_cod_data_source_block X8_16036
_cod_original_cell_volume 17230.8(16)
_cod_database_code 4131182
_shelx_shelxl_version_number 2014/7
_shelx_space_group_comment
; 
The symmetry employed for this shelxl refinement is uniquely defined 
by the following loop, which should always be used as a source of 
symmetry information in preference to the above space-group names. 
They are only intended as comments. 
;
_shelx_estimated_absorpt_t_min 0.937
_shelx_estimated_absorpt_t_max 0.966

loop_
_space_group_symop_operation_xyz
'x, y, z'
'-y, x-y, z'
'-x+y, -x, z'
'x+2/3, y+1/3, z+1/3'
'-y+2/3, x-y+1/3, z+1/3'
'-x+y+2/3, -x+1/3, z+1/3'
'x+1/3, y+2/3, z+2/3'
'-y+1/3, x-y+2/3, z+2/3'
'-x+y+1/3, -x+2/3, z+2/3'
'-x, -y, -z'
'y, -x+y, -z'
'x-y, x, -z'
'-x+2/3, -y+1/3, -z+1/3'
'y+2/3, -x+y+1/3, -z+1/3'
'x-y+2/3, x+1/3, -z+1/3'
'-x+1/3, -y+2/3, -z+2/3'
'y+1/3, -x+y+2/3, -z+2/3'
'x-y+1/3, x+2/3, -z+2/3'

loop_
_atom_site_label
_atom_site_type_symbol
_atom_site_fract_x
_atom_site_fract_y
_atom_site_fract_z
_atom_site_U_iso_or_equiv
_atom_site_adp_type
_atom_site_occupancy
_atom_site_site_symmetry_order
_atom_site_calc_flag
_atom_site_refinement_flags_posn
_atom_site_refinement_flags_adp
_atom_site_refinement_flags_occupancy
_atom_site_disorder_assembly
_atom_site_disorder_group
V1 V 0.47523(2) 0.66525(2) 0.47178(2) 0.03399(15) Uani 1 1 d . . . . .
N4 N 0.41736(9) 0.66340(9) 0.48484(13) 0.0531(7) Uani 1 1 d . . . . .
P1 P 0.36679(7) 0.66812(8) 0.45478(8) 0.0325(4) Uani 0.3333 1 d . . P A -1
P2 P 0.35530(9) 0.71596(8) 0.52271(8) 0.0307(4) Uani 0.3333 1 d . . P A -1
P3 P 0.30712(8) 0.62624(7) 0.52514(8) 0.0302(4) Uani 0.3333 1 d . . P A -1
N1 N 0.51800(7) 0.69602(7) 0.53772(8) 0.0295(4) Uani 1 1 d . . . . .
C11 C 0.55619(9) 0.68006(9) 0.55025(10) 0.0292(5) Uani 1 1 d . . . . .
C12 C 0.54446(10) 0.63794(9) 0.58697(10) 0.0315(5) Uani 1 1 d . . . . .
H12 H 0.5107 0.6195 0.6044 0.038 Uiso 1 1 calc R U . . .
C13 C 0.58109(10) 0.62226(9) 0.59866(10) 0.0346(5) Uani 1 1 d . . . . .
C14 C 0.63043(10) 0.64991(10) 0.57317(11) 0.0374(6) Uani 1 1 d . . . . .
H14 H 0.6554 0.6390 0.5800 0.045 Uiso 1 1 calc R U . . .
C15 C 0.64406(10) 0.69320(10) 0.53799(11) 0.0358(5) Uani 1 1 d . . . . .
C16 C 0.60650(9) 0.70776(10) 0.52651(10) 0.0317(5) Uani 1 1 d . . . . .
H16 H 0.6153 0.7371 0.5021 0.038 Uiso 1 1 calc R U . . .
C17 C 0.51115(10) 0.72702(10) 0.58599(10) 0.0342(5) Uani 1 1 d . . . . .
C131 C 0.56711(12) 0.57659(11) 0.63911(12) 0.0448(6) Uani 1 1 d . . . . .
H13A H 0.5971 0.5708 0.6425 0.067 Uiso 1 1 calc R U . . .
H13B H 0.5367 0.5448 0.6237 0.067 Uiso 1 1 calc R U . . .
H13C H 0.5584 0.5846 0.6773 0.067 Uiso 1 1 calc R U . . .
C151 C 0.69915(11) 0.72456(12) 0.51376(13) 0.0485(7) Uani 1 1 d . . . . .
H15A H 0.7244 0.7400 0.5456 0.073 Uiso 1 1 calc R U . . .
H15B H 0.7015 0.7527 0.4889 0.073 Uiso 1 1 calc R U . . .
H15C H 0.7073 0.7013 0.4911 0.073 Uiso 1 1 calc R U . . .
C171 C 0.49976(11) 0.76785(11) 0.55977(12) 0.0422(6) Uani 1 1 d . . . . .
H17A H 0.5310 0.7945 0.5393 0.063 Uiso 1 1 calc R U . . .
H17B H 0.4906 0.7848 0.5906 0.063 Uiso 1 1 calc R U . . .
H17C H 0.4703 0.7506 0.5326 0.063 Uiso 1 1 calc R U . . .
C172 C 0.46678(14) 0.69015(12) 0.62651(15) 0.0592(9) Uani 1 1 d . . . . .
H17D H 0.4339 0.6710 0.6046 0.089 Uiso 1 1 calc R U . . .
H17E H 0.4624 0.7108 0.6571 0.089 Uiso 1 1 calc R U . . .
H17F H 0.4755 0.6650 0.6439 0.089 Uiso 1 1 calc R U . . .
C173 C 0.56137(12) 0.75687(12) 0.62215(12) 0.0494(7) Uani 1 1 d . . . . .
H17G H 0.5685 0.7316 0.6422 0.074 Uiso 1 1 calc R U . . .
H17H H 0.5567 0.7789 0.6507 0.074 Uiso 1 1 calc R U . . .
H17I H 0.5910 0.7791 0.5967 0.074 Uiso 1 1 calc R U . . .
N2 N 0.46389(8) 0.59644(8) 0.46092(9) 0.0336(5) Uani 1 1 d . . . . .
C21 C 0.49596(11) 0.59031(9) 0.41799(11) 0.0365(6) Uani 1 1 d . . . . .
C22 C 0.47739(13) 0.57335(11) 0.36231(12) 0.0488(7) Uani 1 1 d . . . . .
H22 H 0.4428 0.5654 0.3522 0.059 Uiso 1 1 calc R U . . .
C23 C 0.50917(16) 0.56784(11) 0.32113(12) 0.0570(9) Uani 1 1 d . . . . .
C24 C 0.55944(15) 0.57965(12) 0.33600(13) 0.0545(8) Uani 1 1 d . . . . .
H24 H 0.5813 0.5767 0.3077 0.065 Uiso 1 1 calc R U . . .
C25 C 0.57869(12) 0.59569(10) 0.39123(12) 0.0439(7) Uani 1 1 d . . . . .
C26 C 0.54648(10) 0.60066(9) 0.43221(11) 0.0360(6) Uani 1 1 d . . . . .
H26 H 0.5592 0.6113 0.4705 0.043 Uiso 1 1 calc R U . . .
C27 C 0.42341(10) 0.54585(9) 0.48877(12) 0.0388(6) Uani 1 1 d . . . . .
C231 C 0.48689(19) 0.54796(16) 0.26073(14) 0.0832(13) Uani 1 1 d . . . . .
H23A H 0.5124 0.5432 0.2380 0.125 Uiso 1 1 calc R U . . .
H23B H 0.4800 0.5737 0.2415 0.125 Uiso 1 1 calc R U . . .
H23C H 0.4540 0.5143 0.2639 0.125 Uiso 1 1 calc R U . . .
C251 C 0.63374(12) 0.60782(12) 0.40712(15) 0.0555(8) Uani 1 1 d . . . . .
H25A H 0.6385 0.5783 0.3958 0.083 Uiso 1 1 calc R U . . .
H25B H 0.6388 0.6133 0.4490 0.083 Uiso 1 1 calc R U . . .
H25C H 0.6596 0.6397 0.3869 0.083 Uiso 1 1 calc R U . . .
C271 C 0.40388(12) 0.55757(12) 0.54474(14) 0.0542(8) Uani 1 1 d . . . . .
H27A H 0.4341 0.5807 0.5691 0.081 Uiso 1 1 calc R U . . .
H27B H 0.3814 0.5246 0.5653 0.081 Uiso 1 1 calc R U . . .
H27C H 0.3836 0.5750 0.5358 0.081 Uiso 1 1 calc R U . . .
C272 C 0.37652(13) 0.51437(15) 0.44977(18) 0.0749(11) Uani 1 1 d . . . . .
H27D H 0.3619 0.5365 0.4375 0.112 Uiso 1 1 calc R U . . .
H27E H 0.3496 0.4837 0.4708 0.112 Uiso 1 1 calc R U . . .
H27F H 0.3877 0.5026 0.4157 0.112 Uiso 1 1 calc R U . . .
C273 C 0.44926(13) 0.51360(13) 0.50547(18) 0.0670(11) Uani 1 1 d . . . . .
H27G H 0.4576 0.5005 0.4704 0.101 Uiso 1 1 calc R U . . .
H27H H 0.4250 0.4838 0.5296 0.101 Uiso 1 1 calc R U . . .
H27I H 0.4817 0.5359 0.5271 0.101 Uiso 1 1 calc R U . . .
N3 N 0.50518(10) 0.70382(8) 0.40336(10) 0.0455(6) Uani 1 1 d . . . . .
C31 C 0.56101(12) 0.74073(10) 0.40443(10) 0.0408(6) Uani 1 1 d . . . . .
C32 C 0.58020(12) 0.78998(10) 0.43026(11) 0.0405(6) Uani 1 1 d . . . . .
H32 H 0.5561 0.7993 0.4463 0.049 Uiso 1 1 calc R U . . .
C33 C 0.63396(12) 0.82566(10) 0.43295(12) 0.0457(7) Uani 1 1 d . . . . .
C34 C 0.66866(13) 0.81214(12) 0.40777(13) 0.0524(7) Uani 1 1 d . . . . .
H34 H 0.7054 0.8365 0.4090 0.063 Uiso 1 1 calc R U . . .
C35 C 0.65071(14) 0.76389(12) 0.38089(12) 0.0530(8) Uani 1 1 d . . . . .
C36 C 0.59683(14) 0.72816(11) 0.37990(11) 0.0488(7) Uani 1 1 d . . . . .
H36 H 0.5843 0.6947 0.3623 0.059 Uiso 1 1 calc R U . . .
C37 C 0.47741(16) 0.70850(12) 0.35066(14) 0.0660(10) Uani 1 1 d . . . . .
C331 C 0.65407(14) 0.87770(11) 0.46344(15) 0.0590(8) Uani 1 1 d . . . . .
H33A H 0.6613 0.8740 0.5040 0.089 Uiso 1 1 calc R U . . .
H33B H 0.6274 0.8885 0.4614 0.089 Uiso 1 1 calc R U . . .
H33C H 0.6865 0.9044 0.4447 0.089 Uiso 1 1 calc R U . . .
C351 C 0.68908(17) 0.75027(15) 0.35307(16) 0.0734(11) Uani 1 1 d . . . . .
H35A H 0.7124 0.7787 0.3269 0.110 Uiso 1 1 calc R U . . .
H35B H 0.6696 0.7174 0.3312 0.110 Uiso 1 1 calc R U . . .
H35C H 0.7101 0.7458 0.3831 0.110 Uiso 1 1 calc R U . . .
C371 C 0.4217(2) 0.66019(14) 0.3473(2) 0.110(2) Uani 1 1 d . . . . .
H37A H 0.4242 0.6282 0.3434 0.165 Uiso 1 1 calc R U . . .
H37B H 0.4032 0.6636 0.3138 0.165 Uiso 1 1 calc R U . . .
H37C H 0.4023 0.6580 0.3827 0.165 Uiso 1 1 calc R U . . .
C372 C 0.47146(16) 0.75698(13) 0.35607(16) 0.0695(11) Uani 1 1 d . . . . .
H37D H 0.4548 0.7560 0.3931 0.104 Uiso 1 1 calc R U . . .
H37E H 0.4495 0.7574 0.3244 0.104 Uiso 1 1 calc R U . . .
H37F H 0.5062 0.7887 0.3542 0.104 Uiso 1 1 calc R U . . .
C373 C 0.5076(2) 0.7114(2) 0.29655(16) 0.1085(19) Uani 1 1 d . . . . .
H37G H 0.5417 0.7440 0.2968 0.163 Uiso 1 1 calc R U . . .
H37H H 0.4875 0.7108 0.2625 0.163 Uiso 1 1 calc R U . . .
H37I H 0.5132 0.6811 0.2953 0.163 Uiso 1 1 calc R U . . .
C1S C 0.5109(8) 0.6811(8) 0.1204(8) 0.166(6) Uani 0.5 1 d . U P B -1
H1S1 H 0.4993 0.6452 0.1071 0.248 Uiso 0.5 1 calc R U P B -1
H1S2 H 0.5306 0.7061 0.0894 0.248 Uiso 0.5 1 calc R U P B -1
H1S3 H 0.5336 0.6890 0.1544 0.248 Uiso 0.5 1 calc R U P B -1
C2S C 0.4604(7) 0.6861(6) 0.1371(5) 0.136(4) Uani 0.5 1 d . U P B -1
H2S1 H 0.4370 0.6791 0.1034 0.164 Uiso 0.5 1 calc R U P B -1
H2S2 H 0.4400 0.6618 0.1690 0.164 Uiso 0.5 1 calc R U P B -1
O3S O 0.4836(4) 0.7381(4) 0.1545(3) 0.139(3) Uani 0.5 1 d . U P B -1
C4S C 0.4517(5) 0.7603(4) 0.1747(4) 0.101(3) Uani 0.5 1 d . U P B -1
H4S1 H 0.4294 0.7400 0.2078 0.122 Uiso 0.5 1 calc R U P B -1
H4S2 H 0.4288 0.7605 0.1433 0.122 Uiso 0.5 1 calc R U P B -1
C5S C 0.4906(7) 0.8145(5) 0.1923(5) 0.106(4) Uani 0.5 1 d . U P B -1
H5S1 H 0.4722 0.8324 0.2066 0.160 Uiso 0.5 1 calc R U P B -1
H5S2 H 0.5131 0.8134 0.2230 0.160 Uiso 0.5 1 calc R U P B -1
H5S3 H 0.5124 0.8337 0.1589 0.160 Uiso 0.5 1 calc R U P B -1

loop_
_atom_site_aniso_label
_atom_site_aniso_U_11
_atom_site_aniso_U_22
_atom_site_aniso_U_33
_atom_site_aniso_U_23
_atom_site_aniso_U_13
_atom_site_aniso_U_12
V1 0.0376(3) 0.0274(2) 0.0418(3) -0.00412(17) -0.01045(18) 0.01985(19)
N4 0.0383(13) 0.0306(11) 0.095(2) -0.0164(12) -0.0249(13) 0.0203(10)
P1 0.0297(9) 0.0457(11) 0.0300(9) -0.0006(8) -0.0007(7) 0.0248(8)
P2 0.0313(12) 0.0314(10) 0.0319(10) 0.0034(8) 0.0027(8) 0.0174(10)
P3 0.0259(9) 0.0301(10) 0.0330(10) 0.0022(7) 0.0020(7) 0.0128(9)
N1 0.0316(10) 0.0303(10) 0.0313(10) 0.0008(8) 0.0030(8) 0.0191(9)
C11 0.0353(12) 0.0325(12) 0.0258(11) -0.0027(9) -0.0013(9) 0.0215(10)
C12 0.0355(12) 0.0319(12) 0.0292(12) -0.0003(9) 0.0009(9) 0.0184(10)
C13 0.0439(14) 0.0328(12) 0.0313(12) -0.0020(10) -0.0059(10) 0.0225(11)
C14 0.0420(14) 0.0445(14) 0.0384(13) -0.0042(11) -0.0070(11) 0.0312(12)
C15 0.0359(13) 0.0438(14) 0.0339(13) -0.0014(11) -0.0006(10) 0.0246(12)
C16 0.0365(13) 0.0358(13) 0.0285(12) 0.0029(10) 0.0007(10) 0.0223(11)
C17 0.0402(13) 0.0338(12) 0.0337(13) -0.0024(10) 0.0053(10) 0.0223(11)
C131 0.0569(17) 0.0395(14) 0.0438(15) 0.0045(12) -0.0062(13) 0.0286(13)
C151 0.0398(15) 0.0590(18) 0.0549(17) 0.0075(14) 0.0052(13) 0.0308(14)
C171 0.0511(16) 0.0393(14) 0.0457(15) -0.0062(11) -0.0032(12) 0.0298(13)
C172 0.075(2) 0.0458(17) 0.063(2) 0.0072(14) 0.0373(17) 0.0350(16)
C173 0.0635(19) 0.0566(17) 0.0407(15) -0.0143(13) -0.0093(13) 0.0394(16)
N2 0.0362(11) 0.0298(10) 0.0391(11) -0.0005(8) -0.0034(9) 0.0196(9)
C21 0.0509(15) 0.0272(12) 0.0356(13) 0.0008(10) 0.0009(11) 0.0227(11)
C22 0.071(2) 0.0385(15) 0.0412(15) -0.0008(12) -0.0076(14) 0.0304(14)
C23 0.099(3) 0.0390(15) 0.0313(14) -0.0009(12) 0.0049(15) 0.0332(17)
C24 0.084(2) 0.0418(16) 0.0449(17) 0.0056(13) 0.0208(16) 0.0367(16)
C25 0.0618(18) 0.0321(13) 0.0440(15) 0.0085(11) 0.0177(13) 0.0281(13)
C26 0.0476(15) 0.0304(12) 0.0358(13) 0.0029(10) 0.0064(11) 0.0238(11)
C27 0.0303(12) 0.0269(12) 0.0606(17) -0.0008(11) -0.0006(11) 0.0155(10)
C231 0.129(4) 0.073(2) 0.0396(18) -0.0119(17) -0.004(2) 0.045(3)
C251 0.0593(19) 0.0493(17) 0.068(2) 0.0161(15) 0.0298(16) 0.0347(15)
C271 0.0386(15) 0.0449(16) 0.066(2) 0.0014(14) 0.0097(14) 0.0110(13)
C272 0.0437(18) 0.072(2) 0.084(3) -0.021(2) -0.0120(17) 0.0096(17)
C273 0.0471(17) 0.0459(17) 0.119(3) 0.0388(19) 0.0349(19) 0.0314(15)
N3 0.0691(16) 0.0327(11) 0.0375(12) -0.0046(9) -0.0202(11) 0.0276(12)
C31 0.0653(18) 0.0314(13) 0.0266(12) 0.0026(10) -0.0058(11) 0.0250(13)
C32 0.0612(17) 0.0325(13) 0.0329(13) 0.0026(10) -0.0038(12) 0.0272(13)
C33 0.0599(18) 0.0296(13) 0.0455(15) 0.0090(11) 0.0004(13) 0.0208(13)
C34 0.0608(19) 0.0426(16) 0.0509(17) 0.0185(13) 0.0120(14) 0.0237(14)
C35 0.079(2) 0.0485(17) 0.0397(15) 0.0197(13) 0.0221(14) 0.0378(17)
C36 0.087(2) 0.0384(15) 0.0297(13) 0.0073(11) 0.0082(13) 0.0380(16)
C37 0.109(3) 0.0445(17) 0.0493(18) -0.0110(14) -0.0436(19) 0.0418(19)
C331 0.070(2) 0.0323(15) 0.068(2) -0.0015(14) -0.0115(16) 0.0202(15)
C351 0.105(3) 0.079(2) 0.057(2) 0.0277(18) 0.038(2) 0.060(2)
C371 0.140(4) 0.049(2) 0.127(4) -0.014(2) -0.103(3) 0.035(2)
C372 0.097(3) 0.0468(18) 0.070(2) -0.0038(15) -0.042(2) 0.0395(19)
C373 0.194(6) 0.132(4) 0.040(2) -0.023(2) -0.042(3) 0.112(4)
C1S 0.219(16) 0.180(15) 0.148(14) -0.009(11) -0.013(11) 0.137(14)
C2S 0.214(12) 0.147(8) 0.073(7) -0.040(6) -0.047(7) 0.109(9)
O3S 0.228(9) 0.129(6) 0.086(5) 0.006(4) 0.009(5) 0.109(6)
C4S 0.176(9) 0.106(6) 0.042(4) 0.006(4) -0.014(5) 0.085(6)
C5S 0.171(11) 0.103(6) 0.068(6) 0.010(5) -0.009(6) 0.086(7)

loop_
_atom_type_symbol
_atom_type_description
_atom_type_scat_dispersion_real
_atom_type_scat_dispersion_imag
_atom_type_scat_source
C C 0.0033 0.0016 'International Tables Vol C Tables 4.2.6.8 and 6.1.1.4'
H H 0.0000 0.0000 'International Tables Vol C Tables 4.2.6.8 and 6.1.1.4'
N N 0.0061 0.0033 'International Tables Vol C Tables 4.2.6.8 and 6.1.1.4'
P P 0.1023 0.0942 'International Tables Vol C Tables 4.2.6.8 and 6.1.1.4'
V V 0.3005 0.5294 'International Tables Vol C Tables 4.2.6.8 and 6.1.1.4'
O O 0.0106 0.0060 'International Tables Vol C Tables 4.2.6.8 and 6.1.1.4'

loop_
_geom_angle_atom_site_label_1
_geom_angle_atom_site_label_2
_geom_angle_atom_site_label_3
_geom_angle
N4 V1 N3 109.06(12)
N4 V1 N2 110.47(10)
N3 V1 N2 108.02(9)
N4 V1 N1 106.60(11)
N3 V1 N1 113.00(9)
N2 V1 N1 109.69(8)
V1 N4 P1 145.2(2)
N4 P1 P2 100.05(13)
N4 P1 P3 97.57(14)
P2 P1 P3 61.05(8)
P1 P2 P3 59.70(8)
P1 P3 P2 59.26(8)
C11 N1 C17 113.84(18)
C11 N1 V1 116.37(14)
C17 N1 V1 128.65(15)
C16 C11 C12 118.5(2)
C16 C11 N1 120.0(2)
C12 C11 N1 121.5(2)
C13 C12 C11 121.5(2)
C13 C12 H12 119.2
C11 C12 H12 119.2
C14 C13 C12 118.5(2)
C14 C13 C131 121.5(2)
C12 C13 C131 120.1(2)
C13 C14 C15 121.5(2)
C13 C14 H14 119.2
C15 C14 H14 119.2
C14 C15 C16 118.8(2)
C14 C15 C151 120.4(2)
C16 C15 C151 120.8(2)
C15 C16 C11 121.1(2)
C15 C16 H16 119.5
C11 C16 H16 119.5
N1 C17 C171 109.03(19)
N1 C17 C172 110.4(2)
C171 C17 C172 110.9(2)
N1 C17 C173 111.5(2)
C171 C17 C173 107.1(2)
C172 C17 C173 107.8(2)
C13 C131 H13A 109.5
C13 C131 H13B 109.5
H13A C131 H13B 109.5
C13 C131 H13C 109.5
H13A C131 H13C 109.5
H13B C131 H13C 109.5
C15 C151 H15A 109.5
C15 C151 H15B 109.5
H15A C151 H15B 109.5
C15 C151 H15C 109.5
H15A C151 H15C 109.5
H15B C151 H15C 109.5
C17 C171 H17A 109.5
C17 C171 H17B 109.5
H17A C171 H17B 109.5
C17 C171 H17C 109.5
H17A C171 H17C 109.5
H17B C171 H17C 109.5
C17 C172 H17D 109.5
C17 C172 H17E 109.5
H17D C172 H17E 109.5
C17 C172 H17F 109.5
H17D C172 H17F 109.5
H17E C172 H17F 109.5
C17 C173 H17G 109.5
C17 C173 H17H 109.5
H17G C173 H17H 109.5
C17 C173 H17I 109.5
H17G C173 H17I 109.5
H17H C173 H17I 109.5
C21 N2 C27 114.49(19)
C21 N2 V1 116.60(15)
C27 N2 V1 128.82(16)
C22 C21 C26 118.7(3)
C22 C21 N2 121.3(3)
C26 C21 N2 120.0(2)
C21 C22 C23 120.5(3)
C21 C22 H22 119.7
C23 C22 H22 119.7
C24 C23 C22 119.5(3)
C24 C23 C231 121.5(3)
C22 C23 C231 118.9(4)
C23 C24 C25 121.3(3)
C23 C24 H24 119.3
C25 C24 H24 119.3
C24 C25 C26 118.7(3)
C24 C25 C251 120.7(3)
C26 C25 C251 120.5(3)
C21 C26 C25 121.2(3)
C21 C26 H26 119.4
C25 C26 H26 119.4
N2 C27 C272 112.0(3)
N2 C27 C271 110.0(2)
C272 C27 C271 108.3(2)
N2 C27 C273 109.1(2)
C272 C27 C273 110.7(3)
C271 C27 C273 106.5(3)
C23 C231 H23A 109.5
C23 C231 H23B 109.5
H23A C231 H23B 109.5
C23 C231 H23C 109.5
H23A C231 H23C 109.5
H23B C231 H23C 109.5
C25 C251 H25A 109.5
C25 C251 H25B 109.5
H25A C251 H25B 109.5
C25 C251 H25C 109.5
H25A C251 H25C 109.5
H25B C251 H25C 109.5
C27 C271 H27A 109.5
C27 C271 H27B 109.5
H27A C271 H27B 109.5
C27 C271 H27C 109.5
H27A C271 H27C 109.5
H27B C271 H27C 109.5
C27 C272 H27D 109.5
C27 C272 H27E 109.5
H27D C272 H27E 109.5
C27 C272 H27F 109.5
H27D C272 H27F 109.5
H27E C272 H27F 109.5
C27 C273 H27G 109.5
C27 C273 H27H 109.5
H27G C273 H27H 109.5
C27 C273 H27I 109.5
H27G C273 H27I 109.5
H27H C273 H27I 109.5
C31 N3 C37 114.0(2)
C31 N3 V1 116.68(16)
C37 N3 V1 128.4(2)
C32 C31 C36 118.7(3)
C32 C31 N3 120.2(3)
C36 C31 N3 121.1(2)
C33 C32 C31 121.1(3)
C33 C32 H32 119.5
C31 C32 H32 119.5
C34 C33 C32 118.8(3)
C34 C33 C331 120.8(3)
C32 C33 C331 120.3(3)
C35 C34 C33 121.3(3)
C35 C34 H34 119.3
C33 C34 H34 119.3
C34 C35 C36 119.0(3)
C34 C35 C351 120.5(3)
C36 C35 C351 120.6(3)
C35 C36 C31 121.0(3)
C35 C36 H36 119.5
C31 C36 H36 119.5
N3 C37 C373 110.2(3)
N3 C37 C372 109.7(2)
C373 C37 C372 110.7(3)
N3 C37 C371 109.2(3)
C373 C37 C371 109.4(4)
C372 C37 C371 107.4(3)
C33 C331 H33A 109.5
C33 C331 H33B 109.5
H33A C331 H33B 109.5
C33 C331 H33C 109.5
H33A C331 H33C 109.5
H33B C331 H33C 109.5
C35 C351 H35A 109.5
C35 C351 H35B 109.5
H35A C351 H35B 109.5
C35 C351 H35C 109.5
H35A C351 H35C 109.5
H35B C351 H35C 109.5
C37 C371 H37A 109.5
C37 C371 H37B 109.5
H37A C371 H37B 109.5
C37 C371 H37C 109.5
H37A C371 H37C 109.5
H37B C371 H37C 109.5
C37 C372 H37D 109.5
C37 C372 H37E 109.5
H37D C372 H37E 109.5
C37 C372 H37F 109.5
H37D C372 H37F 109.5
H37E C372 H37F 109.5
C37 C373 H37G 109.5
C37 C373 H37H 109.5
H37G C373 H37H 109.5
C37 C373 H37I 109.5
H37G C373 H37I 109.5
H37H C373 H37I 109.5
C2S C1S H1S1 109.5
C2S C1S H1S2 109.5
H1S1 C1S H1S2 109.5
C2S C1S H1S3 109.5
H1S1 C1S H1S3 109.5
H1S2 C1S H1S3 109.5
O3S C2S C1S 101.7(13)
O3S C2S H2S1 111.4
C1S C2S H2S1 111.4
O3S C2S H2S2 111.4
C1S C2S H2S2 111.4
H2S1 C2S H2S2 109.3
C2S O3S C4S 120.9(11)
O3S C4S C5S 104.3(11)
O3S C4S H4S1 110.9
C5S C4S H4S1 110.9
O3S C4S H4S2 110.9
C5S C4S H4S2 110.9
H4S1 C4S H4S2 108.9
C4S C5S H5S1 109.5
C4S C5S H5S2 109.5
H5S1 C5S H5S2 109.5
C4S C5S H5S3 109.5
H5S1 C5S H5S3 109.5
H5S2 C5S H5S3 109.5

loop_
_geom_bond_atom_site_label_1
_geom_bond_atom_site_label_2
_geom_bond_distance
V1 N4 1.698(2)
V1 N3 1.887(2)
V1 N2 1.891(2)
V1 N1 1.892(2)
N4 P1 1.705(3)
P1 P2 2.241(3)
P1 P3 2.252(3)
P2 P3 2.282(3)
N1 C11 1.443(3)
N1 C17 1.516(3)
C11 C16 1.393(3)
C11 C12 1.393(3)
C12 C13 1.390(3)
C12 H12 0.9500
C13 C14 1.388(4)
C13 C131 1.513(3)
C14 C15 1.388(4)
C14 H14 0.9500
C15 C16 1.392(3)
C15 C151 1.511(4)
C16 H16 0.9500
C17 C171 1.521(3)
C17 C172 1.528(4)
C17 C173 1.532(4)
C131 H13A 0.9800
C131 H13B 0.9800
C131 H13C 0.9800
C151 H15A 0.9800
C151 H15B 0.9800
C151 H15C 0.9800
C171 H17A 0.9800
C171 H17B 0.9800
C171 H17C 0.9800
C172 H17D 0.9800
C172 H17E 0.9800
C172 H17F 0.9800
C173 H17G 0.9800
C173 H17H 0.9800
C173 H17I 0.9800
N2 C21 1.439(3)
N2 C27 1.505(3)
C21 C22 1.390(4)
C21 C26 1.395(4)
C22 C23 1.397(4)
C22 H22 0.9500
C23 C24 1.379(5)
C23 C231 1.529(4)
C24 C25 1.380(4)
C24 H24 0.9500
C25 C26 1.396(4)
C25 C251 1.515(4)
C26 H26 0.9500
C27 C272 1.512(4)
C27 C271 1.523(4)
C27 C273 1.528(4)
C231 H23A 0.9800
C231 H23B 0.9800
C231 H23C 0.9800
C251 H25A 0.9800
C251 H25B 0.9800
C251 H25C 0.9800
C271 H27A 0.9800
C271 H27B 0.9800
C271 H27C 0.9800
C272 H27D 0.9800
C272 H27E 0.9800
C272 H27F 0.9800
C273 H27G 0.9800
C273 H27H 0.9800
C273 H27I 0.9800
N3 C31 1.443(4)
N3 C37 1.510(3)
C31 C32 1.396(4)
C31 C36 1.396(4)
C32 C33 1.391(4)
C32 H32 0.9500
C33 C34 1.391(4)
C33 C331 1.508(4)
C34 C35 1.386(4)
C34 H34 0.9500
C35 C36 1.393(5)
C35 C351 1.513(4)
C36 H36 0.9500
C37 C373 1.511(6)
C37 C372 1.522(4)
C37 C371 1.539(6)
C331 H33A 0.9800
C331 H33B 0.9800
C331 H33C 0.9800
C351 H35A 0.9800
C351 H35B 0.9800
C351 H35C 0.9800
C371 H37A 0.9800
C371 H37B 0.9800
C371 H37C 0.9800
C372 H37D 0.9800
C372 H37E 0.9800
C372 H37F 0.9800
C373 H37G 0.9800
C373 H37H 0.9800
C373 H37I 0.9800
C1S C2S 1.61(2)
C1S H1S1 0.9800
C1S H1S2 0.9800
C1S H1S3 0.9800
C2S O3S 1.383(14)
C2S H2S1 0.9900
C2S H2S2 0.9900
O3S C4S 1.458(13)
C4S C5S 1.477(16)
C4S H4S1 0.9900
C4S H4S2 0.9900
C5S H5S1 0.9800
C5S H5S2 0.9800
C5S H5S3 0.9800
